data_7706518
loop_
_publ_author_name
'Asok, Nayanthara'
'Gaffen, Joshua R.'
'Pradhan, Ekadashi'
'Zeng, Tao'
'Baumgartner, Thomas'

_publ_section_title
;
 Structure-reactivity studies on hypervalent square-pyramidal
 dithieno[3,2-b:2',3'-d]phospholes.
;
_journal_issue 6
_journal_name_full 'Dalton transactions (Cambridge, England : 2003)'
_journal_page_first 2243
_journal_page_last 2252
_journal_paper_doi 10.1039/d1dt00062d
_journal_volume 50
_journal_year 2021
_chemical_formula_moiety 'C20 H9 Cl4 O2 P S2'
_chemical_formula_sum 'C20 H9 Cl4 O2 P S2'
_chemical_formula_weight 518.16
_chemical_properties_physical Moisture-sensitive
_space_group_crystal_system monoclinic
_space_group_IT_number 14
_space_group_name_Hall '-P 2ybc'
_space_group_name_H-M_alt 'P 1 21/c 1'
_atom_sites_solution_hydrogens geom
_atom_sites_solution_primary dual
_audit_creation_date 2019-12-06
_audit_creation_method
;
Olex2 1.2
(compiled 2018.05.29 svn.r3508 for OlexSys, GUI svn.r5506)
;
_audit_update_record
;
2020-11-13 deposited with the CCDC.	2021-01-20 downloaded from the CCDC.
;
_cell_angle_alpha 90
_cell_angle_beta 98.1160(10)
_cell_angle_gamma 90
_cell_formula_units_Z 4
_cell_length_a 11.6769(3)
_cell_length_b 8.6815(2)
_cell_length_c 20.2009(5)
_cell_measurement_reflns_used 9971
_cell_measurement_temperature 173(2)
_cell_measurement_theta_max 27.48
_cell_measurement_theta_min 2.88
_cell_volume 2027.32(9)
_computing_cell_refinement 'Bruker SAINT'
_computing_data_collection 'Bruker Apex2'
_computing_data_reduction 'Bruker SAINT'
_computing_molecular_graphics 'Olex2 (Dolomanov et al., 2009)'
_computing_publication_material 'Olex2 (Dolomanov et al., 2009)'
_computing_structure_refinement 'ShelXL (Sheldrick, 2015)'
_computing_structure_solution 'ShelXS (Sheldrick, 2008)'
_diffrn_ambient_temperature 173.0
_diffrn_measured_fraction_theta_full 0.999
_diffrn_measured_fraction_theta_max 0.997
_diffrn_measurement_device_type 'Bruker D8 QUEST ECO'
_diffrn_measurement_method '\f and \w scans'
_diffrn_radiation_type MoK\a
_diffrn_radiation_wavelength 0.71073
_diffrn_reflns_av_R_equivalents 0.0983
_diffrn_reflns_av_unetI/netI 0.0455
_diffrn_reflns_Laue_measured_fraction_full 0.999
_diffrn_reflns_Laue_measured_fraction_max 0.997
_diffrn_reflns_limit_h_max 15
_diffrn_reflns_limit_h_min -15
_diffrn_reflns_limit_k_max 11
_diffrn_reflns_limit_k_min -11
_diffrn_reflns_limit_l_max 26
_diffrn_reflns_limit_l_min -26
_diffrn_reflns_number 35560
_diffrn_reflns_point_group_measured_fraction_full 0.999
_diffrn_reflns_point_group_measured_fraction_max 0.997
_diffrn_reflns_theta_full 25.242
_diffrn_reflns_theta_max 27.515
_diffrn_reflns_theta_min 2.558
_diffrn_source 'sealed tube'
_exptl_absorpt_coefficient_mu 0.885
_exptl_absorpt_correction_type none
_exptl_crystal_colour yellow
_exptl_crystal_density_diffrn 1.698
_exptl_crystal_description cube
_exptl_crystal_F_000 1040
_exptl_crystal_recrystallization_method 'Re-crystallisation from solvent'
_exptl_crystal_size_max 0.1
_exptl_crystal_size_mid 0.1
_exptl_crystal_size_min 0.1
_refine_diff_density_max 0.804
_refine_diff_density_min -0.460
_refine_diff_density_rms 0.100
_refine_ls_extinction_method none
_refine_ls_goodness_of_fit_ref 1.056
_refine_ls_hydrogen_treatment constr
_refine_ls_matrix_type full
_refine_ls_number_parameters 262
_refine_ls_number_reflns 4659
_refine_ls_number_restraints 0
_refine_ls_restrained_S_all 1.056
_refine_ls_R_factor_all 0.0626
_refine_ls_R_factor_gt 0.0458
_refine_ls_shift/su_max 0.001
_refine_ls_shift/su_mean 0.000
_refine_ls_structure_factor_coef Fsqd
_refine_ls_weighting_details 'w=1/[\s^2^(Fo^2^)+(0.0140P)^2^+4.2553P] where P=(Fo^2^+2Fc^2^)/3'
_refine_ls_weighting_scheme calc
_refine_ls_wR_factor_gt 0.0810
_refine_ls_wR_factor_ref 0.0928
_reflns_Friedel_coverage 0.000
_reflns_number_gt 3784
_reflns_number_total 4659
_reflns_threshold_expression 'I > 2\s(I)'
_cod_data_source_file d1dt00062d2.cif
_cod_data_source_block na001_0m_a
_cod_depositor_comments 'Adding full bibliography for 7706518--7706522.cif.'
_cod_database_code 7706518
_shelx_shelxl_version_number 2018/3
_shelx_space_group_comment
;
The symmetry employed for this shelxl refinement is uniquely defined
by the following loop, which should always be used as a source of
symmetry information in preference to the above space-group names.
They are only intended as comments.
;
_shelx_estimated_absorpt_t_max 0.917
_shelx_estimated_absorpt_t_min 0.917
_olex2_refinement_description
;
1. Fixed Uiso
 At 1.2 times of:
  All C(H) groups
2.a Aromatic/amide H refined with riding coordinates:
 C9(H9), C10(H10), C12(H12), C17(H17), C18(H18), C19(H19), C20(H20), C21(H21),
 C22(H22)
;
_olex2_submission_special_instructions 'No special instructions were received'

loop_
_space_group_symop_operation_xyz
'x, y, z'
'-x, y+1/2, -z+1/2'
'-x, -y, -z'
'x, -y-1/2, z-1/2'

loop_
_atom_site_label
_atom_site_type_symbol
_atom_site_fract_x
_atom_site_fract_y
_atom_site_fract_z
_atom_site_U_iso_or_equiv
_atom_site_adp_type
_atom_site_occupancy
_atom_site_site_symmetry_order
_atom_site_calc_flag
_atom_site_refinement_flags_posn
_atom_site_refinement_flags_adp
_atom_site_refinement_flags_occupancy
_atom_site_disorder_assembly
_atom_site_disorder_group
S1 S 0.84309(6) 0.03549(9) 0.21532(3) 0.02901(17) Uani 1 1 d . . . . .
P2 P 1.11148(5) -0.05230(8) 0.09875(3) 0.01817(15) Uani 1 1 d . . . . .
Cl3 Cl 1.46217(6) 0.34168(9) -0.05898(4) 0.03162(17) Uani 1 1 d . . . . .
S4 S 0.85203(6) -0.36582(9) 0.14110(3) 0.02839(17) Uani 1 1 d . . . . .
Cl5 Cl 1.30999(6) -0.25051(8) -0.07278(3) 0.02898(17) Uani 1 1 d . . . . .
Cl6 Cl 1.47076(6) 0.01100(9) -0.11860(3) 0.03228(18) Uani 1 1 d . . . . .
Cl7 Cl 1.30266(7) 0.40836(8) 0.05156(4) 0.03423(18) Uani 1 1 d . . . . .
O1 O 1.15681(15) -0.1252(2) 0.02678(8) 0.0231(4) Uani 1 1 d . . . . .
O2 O 1.15335(15) 0.1271(2) 0.07386(9) 0.0225(4) Uani 1 1 d . . . . .
C3 C 1.3785(2) 0.0506(3) -0.06134(12) 0.0219(5) Uani 1 1 d . . . . .
C4 C 1.3071(2) -0.0661(3) -0.04226(12) 0.0213(5) Uani 1 1 d . . . . .
C5 C 0.9318(2) -0.2018(3) 0.13563(12) 0.0215(5) Uani 1 1 d . . . . .
C6 C 1.3765(2) 0.1981(3) -0.03406(12) 0.0221(6) Uani 1 1 d . . . . .
C7 C 1.2336(2) -0.0296(3) 0.00297(12) 0.0204(5) Uani 1 1 d . . . . .
C8 C 1.0109(2) 0.0487(3) 0.14627(12) 0.0206(5) Uani 1 1 d . . . . .
C9 C 1.0179(2) -0.3740(3) 0.07013(13) 0.0256(6) Uani 1 1 d . . . . .
H9 H 1.070963 -0.408929 0.041838 0.031 Uiso 1 1 calc R . . . .
C10 C 1.2766(2) 0.0102(4) 0.20850(13) 0.0273(6) Uani 1 1 d . . . . .
H10 H 1.245636 0.111587 0.206170 0.033 Uiso 1 1 calc R . . . .
C11 C 1.2329(2) -0.0991(3) 0.16160(12) 0.0209(5) Uani 1 1 d . . . . .
C12 C 1.0042(2) 0.1974(3) 0.17478(13) 0.0250(6) Uani 1 1 d . . . . .
H12 H 1.054471 0.280263 0.168122 0.030 Uiso 1 1 calc R . . . .
C13 C 0.9286(2) -0.0498(3) 0.16400(12) 0.0216(5) Uani 1 1 d . . . . .
C14 C 1.3035(2) 0.2309(3) 0.01338(13) 0.0233(6) Uani 1 1 d . . . . .
C15 C 1.2317(2) 0.1165(3) 0.03040(12) 0.0198(5) Uani 1 1 d . . . . .
C16 C 1.0180(2) -0.2227(3) 0.09668(12) 0.0210(5) Uani 1 1 d . . . . .
C17 C 1.2805(2) -0.2464(3) 0.16487(15) 0.0289(6) Uani 1 1 d . . . . .
H17 H 1.251932 -0.321825 0.132624 0.035 Uiso 1 1 calc R . . . .
C18 C 0.9173(2) 0.2066(3) 0.21272(14) 0.0277(6) Uani 1 1 d . . . . .
H18 H 0.899365 0.297482 0.235372 0.033 Uiso 1 1 calc R . . . .
C19 C 0.9333(2) -0.4632(3) 0.08978(14) 0.0283(6) Uani 1 1 d . . . . .
H19 H 0.920443 -0.567628 0.076708 0.034 Uiso 1 1 calc R . . . .
C20 C 1.3698(3) -0.2830(4) 0.21533(17) 0.0382(8) Uani 1 1 d . . . . .
H20 H 1.402340 -0.383508 0.217554 0.046 Uiso 1 1 calc R . . . .
C21 C 1.4115(3) -0.1742(4) 0.26209(16) 0.0403(8) Uani 1 1 d . . . . .
H21 H 1.472090 -0.200089 0.296774 0.048 Uiso 1 1 calc R . . . .
C22 C 1.3657(2) -0.0281(4) 0.25885(14) 0.0375(8) Uani 1 1 d . . . . .
H22 H 1.395038 0.046776 0.291135 0.045 Uiso 1 1 calc R . . . .

loop_
_atom_site_aniso_label
_atom_site_aniso_U_11
_atom_site_aniso_U_22
_atom_site_aniso_U_33
_atom_site_aniso_U_23
_atom_site_aniso_U_13
_atom_site_aniso_U_12
S1 0.0244(3) 0.0395(4) 0.0255(3) 0.0005(3) 0.0120(3) 0.0053(3)
P2 0.0193(3) 0.0208(4) 0.0154(3) -0.0010(3) 0.0059(2) -0.0027(3)
Cl3 0.0300(4) 0.0329(4) 0.0338(4) 0.0032(3) 0.0108(3) -0.0121(3)
S4 0.0248(3) 0.0351(4) 0.0261(3) 0.0042(3) 0.0064(3) -0.0097(3)
Cl5 0.0358(4) 0.0285(4) 0.0244(3) -0.0061(3) 0.0106(3) -0.0057(3)
Cl6 0.0309(4) 0.0419(4) 0.0277(3) -0.0049(3) 0.0166(3) -0.0084(3)
Cl7 0.0396(4) 0.0227(4) 0.0434(4) -0.0041(3) 0.0161(3) -0.0047(3)
O1 0.0268(10) 0.0271(10) 0.0172(9) -0.0036(7) 0.0096(7) -0.0088(8)
O2 0.0267(10) 0.0213(10) 0.0221(9) 0.0019(7) 0.0118(7) -0.0011(8)
C3 0.0190(12) 0.0312(15) 0.0165(12) 0.0010(11) 0.0055(9) -0.0020(11)
C4 0.0230(13) 0.0253(14) 0.0155(12) -0.0010(10) 0.0022(9) -0.0025(11)
C5 0.0180(12) 0.0287(15) 0.0179(12) 0.0046(11) 0.0026(9) -0.0024(11)
C6 0.0190(12) 0.0279(15) 0.0195(12) 0.0052(11) 0.0032(10) -0.0061(11)
C7 0.0198(12) 0.0260(14) 0.0157(11) 0.0014(10) 0.0033(9) -0.0065(10)
C8 0.0186(12) 0.0278(15) 0.0156(12) 0.0011(10) 0.0030(9) 0.0021(11)
C9 0.0276(14) 0.0278(15) 0.0224(13) -0.0035(11) 0.0073(11) -0.0025(12)
C10 0.0232(14) 0.0326(16) 0.0267(14) -0.0055(12) 0.0055(11) -0.0003(12)
C11 0.0176(12) 0.0286(15) 0.0182(12) 0.0008(11) 0.0081(9) -0.0017(11)
C12 0.0252(14) 0.0256(15) 0.0240(13) -0.0021(11) 0.0030(10) 0.0021(11)
C13 0.0182(12) 0.0312(15) 0.0161(12) 0.0028(11) 0.0044(9) 0.0043(11)
C14 0.0254(13) 0.0207(14) 0.0236(13) 0.0021(11) 0.0032(10) 0.0002(11)
C15 0.0202(12) 0.0237(14) 0.0162(12) 0.0042(10) 0.0046(9) 0.0001(10)
C16 0.0202(12) 0.0266(14) 0.0166(12) 0.0004(10) 0.0038(9) -0.0033(11)
C17 0.0241(14) 0.0277(16) 0.0362(16) 0.0024(12) 0.0086(12) 0.0004(12)
C18 0.0284(14) 0.0294(16) 0.0258(14) -0.0023(12) 0.0057(11) 0.0071(12)
C19 0.0326(15) 0.0272(16) 0.0247(14) -0.0016(12) 0.0031(11) -0.0071(12)
C20 0.0254(15) 0.0398(19) 0.051(2) 0.0178(16) 0.0098(13) 0.0055(13)
C21 0.0225(15) 0.065(2) 0.0331(16) 0.0192(16) 0.0039(12) 0.0021(15)
C22 0.0256(15) 0.064(2) 0.0231(14) -0.0064(15) 0.0033(11) -0.0060(15)

loop_
_atom_type_symbol
_atom_type_description
_atom_type_scat_dispersion_real
_atom_type_scat_dispersion_imag
_atom_type_scat_source
C C 0.0033 0.0016 'International Tables Vol C Tables 4.2.6.8 and 6.1.1.4'
H H 0.0000 0.0000 'International Tables Vol C Tables 4.2.6.8 and 6.1.1.4'
O O 0.0106 0.0060 'International Tables Vol C Tables 4.2.6.8 and 6.1.1.4'
P P 0.1023 0.0942 'International Tables Vol C Tables 4.2.6.8 and 6.1.1.4'
S S 0.1246 0.1234 'International Tables Vol C Tables 4.2.6.8 and 6.1.1.4'
Cl Cl 0.1484 0.1585 'International Tables Vol C Tables 4.2.6.8 and 6.1.1.4'

loop_
_geom_angle_atom_site_label_1
_geom_angle_atom_site_label_2
_geom_angle_atom_site_label_3
_geom_angle
_geom_angle_site_symmetry_1
_geom_angle_site_symmetry_3
_geom_angle_publ_flag
C13 S1 C18 90.88(13) . . ?
O1 P2 C8 154.58(10) . . ?
O1 P2 C11 101.80(10) . . ?
O1 P2 C16 86.45(10) . . ?
O2 P2 O1 87.29(9) . . ?
O2 P2 C8 87.13(10) . . ?
O2 P2 C11 100.41(11) . . ?
O2 P2 C16 155.71(11) . . ?
C11 P2 C8 103.60(11) . . ?
C11 P2 C16 103.85(12) . . ?
C16 P2 C8 88.52(12) . . ?
C5 S4 C19 91.06(13) . . ?
C7 O1 P2 111.64(16) . . ?
C15 O2 P2 111.77(16) . . ?
C4 C3 Cl6 119.5(2) . . ?
C6 C3 Cl6 119.7(2) . . ?
C6 C3 C4 120.8(2) . . ?
C3 C4 Cl5 122.2(2) . . ?
C7 C4 Cl5 119.9(2) . . ?
C7 C4 C3 117.9(2) . . ?
C13 C5 S4 133.67(19) . . ?
C16 C5 S4 112.0(2) . . ?
C16 C5 C13 114.3(2) . . ?
C3 C6 Cl3 120.51(19) . . ?
C3 C6 C14 120.2(2) . . ?
C14 C6 Cl3 119.3(2) . . ?
O1 C7 C4 126.8(2) . . ?
O1 C7 C15 111.7(2) . . ?
C4 C7 C15 121.5(2) . . ?
C12 C8 P2 136.0(2) . . ?
C13 C8 P2 111.2(2) . . ?
C13 C8 C12 112.3(2) . . ?
C19 C9 C16 112.3(2) . . ?
C11 C10 C22 120.1(3) . . ?
C10 C11 P2 120.1(2) . . ?
C10 C11 C17 119.3(3) . . ?
C17 C11 P2 120.5(2) . . ?
C18 C12 C8 111.8(3) . . ?
C5 C13 S1 133.5(2) . . ?
C8 C13 S1 112.3(2) . . ?
C8 C13 C5 114.1(2) . . ?
C6 C14 Cl7 122.1(2) . . ?
C15 C14 Cl7 119.5(2) . . ?
C15 C14 C6 118.5(2) . . ?
O2 C15 C7 111.8(2) . . ?
O2 C15 C14 127.1(2) . . ?
C14 C15 C7 121.1(2) . . ?
C5 C16 P2 111.2(2) . . ?
C5 C16 C9 112.2(2) . . ?
C9 C16 P2 136.3(2) . . ?
C20 C17 C11 119.9(3) . . ?
C12 C18 S1 112.6(2) . . ?
C9 C19 S4 112.4(2) . . ?
C21 C20 C17 120.2(3) . . ?
C22 C21 C20 120.3(3) . . ?
C21 C22 C10 120.2(3) . . ?

loop_
_geom_bond_atom_site_label_1
_geom_bond_atom_site_label_2
_geom_bond_distance
_geom_bond_site_symmetry_2
_geom_bond_publ_flag
S1 C13 1.707(3) . ?
S1 C18 1.725(3) . ?
P2 O1 1.7352(18) . ?
P2 O2 1.7285(19) . ?
P2 C8 1.841(3) . ?
P2 C11 1.810(3) . ?
P2 C16 1.836(3) . ?
Cl3 C6 1.717(3) . ?
S4 C5 1.714(3) . ?
S4 C19 1.723(3) . ?
Cl5 C4 1.718(3) . ?
Cl6 C3 1.723(3) . ?
Cl7 C14 1.723(3) . ?
O1 C7 1.358(3) . ?
O2 C15 1.358(3) . ?
C3 C4 1.400(4) . ?
C3 C6 1.395(4) . ?
C4 C7 1.377(3) . ?
C5 C13 1.441(4) . ?
C5 C16 1.374(3) . ?
C6 C14 1.399(4) . ?
C7 C15 1.386(4) . ?
C8 C12 1.420(4) . ?
C8 C13 1.371(4) . ?
C9 C16 1.419(4) . ?
C9 C19 1.357(4) . ?
C10 C11 1.387(4) . ?
C10 C22 1.389(4) . ?
C11 C17 1.393(4) . ?
C12 C18 1.358(4) . ?
C14 C15 1.374(4) . ?
C17 C20 1.388(4) . ?
C20 C21 1.375(5) . ?
C21 C22 1.374(5) . ?
